data_2204051
loop_
_publ_author_name
'Rodr\'iguez-Cuamatzi, Patricia'
'Vargas-D\'az, Gabriela'
'Maris, Thierry'
'Wuest, James D.'
'H\"opfl, Herbert'

_publ_section_title
;
1,4-Phenylenediboronic acid
;
_journal_issue 8
_journal_name_full 'Acta Crystallographica, Section E'
_journal_page_first o1315
_journal_page_last o1317
_journal_paper_doi 10.1107/S1600536804016150
_journal_volume 60
_journal_year 2004
_chemical_formula_iupac 'C6 H8 B2 O4'
_chemical_formula_moiety 'C6 H8 B2 O4'
_chemical_formula_sum 'C6 H8 B2 O4'
_chemical_formula_weight 165.74
_chemical_name_common '1,4-phenylenediboronic acid'
_chemical_name_systematic
;
1,4-phenylenediboronic acid
;
_space_group_IT_number 2
_space_group_name_Hall '-P 1'
_space_group_name_H-M_alt 'P -1'
_symmetry_cell_setting triclinic
_symmetry_space_group_name_Hall '-P 1'
_symmetry_space_group_name_H-M 'P -1'
_atom_sites_solution_hydrogens geom
_atom_sites_solution_primary direct
_atom_sites_solution_secondary difmap
_audit_creation_method SHELXL-97
_cell_angle_alpha 104.429(10)
_cell_angle_beta 97.886(9)
_cell_angle_gamma 93.797(10)
_cell_formula_units_Z 1
_cell_length_a 4.989(3)
_cell_length_b 5.305(3)
_cell_length_c 7.368(4)
_cell_measurement_reflns_used 1056
_cell_measurement_temperature 293(2)
_cell_measurement_theta_max 27.30
_cell_measurement_theta_min 3.99
_cell_volume 186.05(19)
_computing_cell_refinement 'SAINT (Bruker, 2001)'
_computing_data_collection 'SMART (Bruker, 2000)'
_computing_data_reduction SAINT
_computing_molecular_graphics 'CAMERON (Watkin et al., 1996)'
_computing_publication_material 'SHELXTL (Bruker, 2000) '
_computing_structure_refinement 'SHELXL97 (Sheldrick, 1997)'
_computing_structure_solution 'SHELXS97 (Sheldrick, 1997)'
_diffrn_ambient_temperature 293(2)
_diffrn_measured_fraction_theta_full 0.995
_diffrn_measured_fraction_theta_max 0.995
_diffrn_measurement_device_type 'Bruker SMART CCD'
_diffrn_measurement_method '\f and \w'
_diffrn_radiation_monochromator graphite
_diffrn_radiation_source 'fine-focus sealed tube'
_diffrn_radiation_type MoK\a
_diffrn_radiation_wavelength 0.71073
_diffrn_reflns_av_R_equivalents 0.0356
_diffrn_reflns_av_sigmaI/netI 0.0411
_diffrn_reflns_limit_h_max 6
_diffrn_reflns_limit_h_min -6
_diffrn_reflns_limit_k_max 6
_diffrn_reflns_limit_k_min -6
_diffrn_reflns_limit_l_max 9
_diffrn_reflns_limit_l_min -9
_diffrn_reflns_number 1948
_diffrn_reflns_theta_full 26.00
_diffrn_reflns_theta_max 26.00
_diffrn_reflns_theta_min 2.89
_diffrn_standards_number 0
_exptl_absorpt_coefficient_mu 0.117
_exptl_absorpt_correction_type none
_exptl_crystal_colour colorless
_exptl_crystal_density_diffrn 1.479
_exptl_crystal_density_method 'not measured'
_exptl_crystal_description block
_exptl_crystal_F_000 86
_exptl_crystal_size_max 0.45
_exptl_crystal_size_mid 0.39
_exptl_crystal_size_min 0.21
_refine_diff_density_max 0.200
_refine_diff_density_min -0.226
_refine_ls_extinction_method none
_refine_ls_goodness_of_fit_ref 1.213
_refine_ls_hydrogen_treatment mixed
_refine_ls_matrix_type full
_refine_ls_number_parameters 61
_refine_ls_number_reflns 728
_refine_ls_number_restraints 2
_refine_ls_restrained_S_all 1.211
_refine_ls_R_factor_all 0.0529
_refine_ls_R_factor_gt 0.0500
_refine_ls_shift/su_max 0.015
_refine_ls_shift/su_mean 0.003
_refine_ls_structure_factor_coef Fsqd
_refine_ls_weighting_details 'calc w = 1/[\s^2^(Fo^2^)+(0.0588P)^2^+0.0474P] where P = (Fo^2^+2Fc^2^)/3'
_refine_ls_weighting_scheme calc
_refine_ls_wR_factor_gt 0.1322
_refine_ls_wR_factor_ref 0.1346
_reflns_number_gt 678
_reflns_number_total 728
_reflns_threshold_expression I>2\s(I)
_cod_data_source_file lh6237.cif
_cod_depositor_comments
;
The following automatic conversions were performed:
'_symmetry_cell_setting' value 'Triclinic' changed to 'triclinic'
according to '/home/saulius/struct/CIF-dictionaries/cif_core.dic'
dictionary named 'cif_core.dic' version 2.4.1 from 2010-06-29.

Automatic conversion script
Id: cif_fix_enum 1527 2010-12-29 10:47:43Z saulius 
;
_cod_database_code 2204051

loop_
_symmetry_equiv_pos_as_xyz
'x, y, z'
'-x, -y, -z'

loop_
_atom_site_label
_atom_site_fract_x
_atom_site_fract_y
_atom_site_fract_z
_atom_site_U_iso_or_equiv
_atom_site_adp_type
_atom_site_calc_flag
_atom_site_refinement_flags
_atom_site_occupancy
_atom_site_type_symbol
B1 0.5089(4) 0.2811(4) 0.6978(3) 0.0326(5) Uani d . 1 B
O1 0.7500(3) 0.3719(3) 0.6621(2) 0.0469(5) Uani d D 1 O
H10 0.724(6) 0.462(4) 0.584(3) 0.070 Uiso d D 1 H
O2 0.2790(3) 0.3196(3) 0.59002(18) 0.0404(5) Uani d D 1 O
H20 0.133(3) 0.282(5) 0.627(3) 0.061 Uiso d D 1 H
C1 0.5028(3) 0.1325(3) 0.8561(2) 0.0314(5) Uani d . 1 C
C2 0.2858(4) -0.0455(4) 0.8539(3) 0.0372(5) Uani d . 1 C
H2 0.1390 -0.0782 0.7557 0.045 Uiso calc R 1 H
C3 0.7174(4) 0.1757(4) 1.0057(3) 0.0366(5) Uani d . 1 C
H3 0.8660 0.2945 1.0113 0.044 Uiso calc R 1 H

loop_
_atom_site_aniso_label
_atom_site_aniso_U_11
_atom_site_aniso_U_22
_atom_site_aniso_U_33
_atom_site_aniso_U_12
_atom_site_aniso_U_13
_atom_site_aniso_U_23
B1 0.0341(11) 0.0395(11) 0.0315(10) 0.0064(8) 0.0075(8) 0.0209(8)
O1 0.0311(8) 0.0718(10) 0.0567(9) 0.0071(6) 0.0094(6) 0.0500(8)
O2 0.0297(7) 0.0607(9) 0.0437(8) 0.0042(6) 0.0064(6) 0.0373(7)
C1 0.0322(10) 0.0371(10) 0.0325(10) 0.0073(7) 0.0086(7) 0.0203(7)
C2 0.0334(9) 0.0478(11) 0.0350(10) -0.0011(8) -0.0028(7) 0.0249(8)
C3 0.0320(9) 0.0447(11) 0.0394(10) -0.0038(7) 0.0030(8) 0.0258(8)

loop_
_atom_type_symbol
_atom_type_description
_atom_type_scat_dispersion_real
_atom_type_scat_dispersion_imag
_atom_type_scat_source
C C 0.0033 0.0016 'International Tables Vol C Tables 4.2.6.8 and 6.1.1.4'
H H 0.0000 0.0000 'International Tables Vol C Tables 4.2.6.8 and 6.1.1.4'
B B 0.0013 0.0007 'International Tables Vol C Tables 4.2.6.8 and 6.1.1.4'
O O 0.0106 0.0060 'International Tables Vol C Tables 4.2.6.8 and 6.1.1.4'

loop_
_geom_angle_atom_site_label_1
_geom_angle_atom_site_label_2
_geom_angle_atom_site_label_3
_geom_angle_site_symmetry_1
_geom_angle
O1 B1 O2 . 117.70(15)
O1 B1 C1 . 119.67(16)
O2 B1 C1 . 122.62(16)
B1 O1 H10 . 110(2)
B1 O2 H20 . 114.9(17)
C2 C1 C3 . 117.33(15)
C2 C1 B1 . 121.92(16)
C3 C1 B1 . 120.74(17)
C3 C2 C1 2_657 121.44(17)
C3 C2 H2 2_657 119.3
C1 C2 H2 . 119.3
C2 C3 C1 2_657 121.23(17)
C2 C3 H3 2_657 119.4
C1 C3 H3 . 119.4

loop_
_geom_bond_atom_site_label_1
_geom_bond_atom_site_label_2
_geom_bond_site_symmetry_2
_geom_bond_distance
B1 O1 . 1.349(3)
B1 O2 . 1.360(2)
B1 C1 . 1.564(2)
O1 H10 . 0.84(2)
O2 H20 . 0.841(17)
C1 C2 . 1.384(3)
C1 C3 . 1.390(3)
C2 C3 2_657 1.381(3)
C2 H2 . 0.9300
C3 H3 . 0.9300

loop_
_geom_hbond_atom_site_label_D
_geom_hbond_atom_site_label_H
_geom_hbond_atom_site_label_A
_geom_hbond_site_symmetry_A
_geom_hbond_distance_DH
_geom_hbond_distance_HA
_geom_hbond_distance_DA
_geom_hbond_angle_DHA
O1 H10 O2 2_666 0.84(2) 1.93(2) 2.761(2) 172(3)
O2 H20 O1 1_455 0.841(17) 2.036(14) 2.781(2) 148(2)

loop_
_geom_torsion_atom_site_label_1
_geom_torsion_atom_site_label_2
_geom_torsion_atom_site_label_3
_geom_torsion_atom_site_label_4
_geom_torsion_site_symmetry_4
_geom_torsion
O1 B1 C1 C2 . -155.2(2)
O2 B1 C1 C2 . 23.5(3)
O1 B1 C1 C3 . 24.9(3)
O2 B1 C1 C3 . -156.33(19)
C3 C1 C2 C3 2_657 -0.2(3)
B1 C1 C2 C3 2_657 179.96(16)
C2 C1 C3 C2 2_657 0.2(3)
B1 C1 C3 C2 2_657 -179.96(16)
